data_4503174
loop_
_publ_author_name
'Uno, Kenjiro'
'Ogawa, Yoshihiro'
'Nakamura, Naotake'

_publ_section_title
;
 Polymorphism of Long-Chain Alkane-\a,\w-Diols with an Even Number of
 Carbon Atoms
;
_journal_issue 2
_journal_name_full 'Crystal Growth &amp; Design'
_journal_page_first 592
_journal_paper_doi 10.1021/cg700729q
_journal_volume 8
_journal_year 2008
_chemical_formula_moiety 'C20 H42 O2'
_chemical_formula_sum 'C20 H42 O2'
_chemical_formula_weight 314.54
_space_group_IT_number 15
_symmetry_cell_setting monoclinic
_symmetry_Int_Tables_number 15
_symmetry_space_group_name_Hall '-C 2yc'
_symmetry_space_group_name_H-M 'C 1 2/c 1'
_audit_creation_date 2007-07-24T05:06:11-00:00
_audit_creation_method 'WinGX routine CIF_UPDATE'
_cell_angle_alpha 90
_cell_angle_beta 91.747(15)
_cell_angle_gamma 90
_cell_formula_units_Z 4
_cell_length_a 9.697(3)
_cell_length_b 5.2313(16)
_cell_length_c 39.674(3)
_cell_measurement_reflns_used 21
_cell_measurement_temperature 296(2)
_cell_measurement_theta_max 26.54
_cell_measurement_theta_min 9.86
_cell_volume 2011.6(9)
_computing_molecular_graphics 'Ortep-3 for Windows (Farrugia, 1997)'
_computing_publication_material 'WinGX publication routines (Farrugia, 1999)'
_computing_structure_refinement 'SHELXL-97 (Sheldrick, 1997)'
_computing_structure_solution 'SHELXS-86 (Sheldrick, 1986)'
_diffrn_measured_fraction_theta_full 0.966
_diffrn_measured_fraction_theta_max 0.966
_diffrn_measurement_device_type 'Rigaku AFC5R'
_diffrn_measurement_method \w
_diffrn_radiation_probe x-ray
_diffrn_radiation_type CuK\a
_diffrn_radiation_wavelength 1.54178
_diffrn_reflns_av_R_equivalents 0.0642
_diffrn_reflns_limit_h_max 11
_diffrn_reflns_limit_h_min -1
_diffrn_reflns_limit_k_max 6
_diffrn_reflns_limit_k_min 0
_diffrn_reflns_limit_l_max 48
_diffrn_reflns_limit_l_min -48
_diffrn_reflns_number 2193
_diffrn_reflns_theta_full 70.09
_diffrn_reflns_theta_max 70.09
_diffrn_reflns_theta_min 4.46
_diffrn_standards_decay_% 5.45
_diffrn_standards_interval_count 150
_diffrn_standards_number 3
_exptl_absorpt_coefficient_mu 0.484
_exptl_absorpt_correction_T_max 0.9889
_exptl_absorpt_correction_T_min 0.8966
_exptl_absorpt_correction_type psi-scan
_exptl_absorpt_process_details '(North et al., 1968)'
_exptl_crystal_colour colorless
_exptl_crystal_density_diffrn 1.039
_exptl_crystal_density_method 'not measured'
_exptl_crystal_description plate
_exptl_crystal_F_000 712
_exptl_crystal_size_max 0.50
_exptl_crystal_size_mid 0.30
_exptl_crystal_size_min 0.01
_refine_diff_density_max 0.166
_refine_diff_density_min -0.199
_refine_ls_extinction_method none
_refine_ls_goodness_of_fit_ref 1.054
_refine_ls_hydrogen_treatment mixed
_refine_ls_matrix_type full
_refine_ls_number_parameters 103
_refine_ls_number_reflns 1854
_refine_ls_number_restraints 1
_refine_ls_restrained_S_all 1.053
_refine_ls_R_factor_gt 0.0687
_refine_ls_shift/su_max <0.001
_refine_ls_structure_factor_coef Fsqd
_refine_ls_weighting_details 'calc w=1/[\s^2^(Fo^2^)+(0.0767P)^2^+2.5377P] where P=(Fo^2^+2Fc^2^)/3'
_refine_ls_weighting_scheme calc
_refine_ls_wR_factor_ref 0.2348
_reflns_number_gt 805
_reflns_number_total 1854
_reflns_threshold_expression >2sigma(I)
_cod_data_source_file cg700729q-file002.cif
_cod_data_source_block 1_Icosane-1,20-diol-I'
_cod_original_sg_symbol_H-M 'C 2/c'
_cod_database_code 4503174

loop_
_symmetry_equiv_pos_as_xyz
'x, y, z'
'-x, y, -z+1/2'
'x+1/2, y+1/2, z'
'-x+1/2, y+1/2, -z+1/2'
'-x, -y, -z'
'x, -y, z-1/2'
'-x+1/2, -y+1/2, -z'
'x+1/2, -y+1/2, z-1/2'

loop_
_atom_site_label
_atom_site_type_symbol
_atom_site_fract_x
_atom_site_fract_y
_atom_site_fract_z
_atom_site_U_iso_or_equiv
_atom_site_adp_type
_atom_site_occupancy
_atom_site_calc_flag
_atom_site_refinement_flags
O1 O -0.2171(3) -0.0829(5) 0.23901(7) 0.0736(10) Uani 1 d D
H1 H -0.242(5) -0.225(5) 0.2450(13) 0.11 Uiso 1 d D
C1 C -0.1248(4) -0.1226(7) 0.21241(8) 0.0512(10) Uani 1 d .
H1A H -0.1683 -0.2293 0.1952 0.061 Uiso 1 calc R
H1B H -0.0426 -0.2096 0.221 0.061 Uiso 1 calc R
C2 C -0.0861(4) 0.1296(7) 0.19756(8) 0.0498(10) Uani 1 d .
H2A H -0.0438 0.2354 0.2151 0.06 Uiso 1 calc R
H2B H -0.169 0.2156 0.1893 0.06 Uiso 1 calc R
C3 C 0.0130(3) 0.1027(7) 0.16885(8) 0.0455(9) Uani 1 d .
H3A H 0.0976 0.0241 0.1775 0.055 Uiso 1 calc R
H3B H -0.0275 -0.0112 0.152 0.055 Uiso 1 calc R
C4 C 0.0483(3) 0.3543(6) 0.15209(8) 0.0454(10) Uani 1 d .
H4A H 0.0902 0.4675 0.1688 0.054 Uiso 1 calc R
H4B H -0.0362 0.4341 0.1437 0.054 Uiso 1 calc R
C5 C 0.1464(3) 0.3240(7) 0.12303(8) 0.0454(10) Uani 1 d .
H5A H 0.2311 0.2452 0.1315 0.055 Uiso 1 calc R
H5B H 0.1048 0.2097 0.1064 0.055 Uiso 1 calc R
C6 C 0.1812(4) 0.5744(6) 0.10604(8) 0.0471(10) Uani 1 d .
H6A H 0.2222 0.6891 0.1228 0.056 Uiso 1 calc R
H6B H 0.0965 0.6526 0.0975 0.056 Uiso 1 calc R
C7 C 0.2795(4) 0.5455(7) 0.07727(8) 0.0453(10) Uani 1 d .
H7A H 0.364 0.4666 0.0859 0.054 Uiso 1 calc R
H7B H 0.2384 0.4308 0.0606 0.054 Uiso 1 calc R
C8 C 0.3155(3) 0.7944(6) 0.06007(8) 0.0443(10) Uani 1 d .
H8A H 0.3555 0.9101 0.0768 0.053 Uiso 1 calc R
H8B H 0.2312 0.8721 0.0511 0.053 Uiso 1 calc R
C9 C 0.4154(3) 0.7654(7) 0.03162(8) 0.0477(10) Uani 1 d .
H9A H 0.3762 0.6477 0.015 0.057 Uiso 1 calc R
H9B H 0.5004 0.6904 0.0406 0.057 Uiso 1 calc R
C10 C 0.4494(4) 1.0157(7) 0.01408(9) 0.0458(9) Uani 1 d .
H10A H 0.3648 1.0899 0.0049 0.055 Uiso 1 calc R
H10B H 0.488 1.1341 0.0307 0.055 Uiso 1 calc R

loop_
_atom_site_aniso_label
_atom_site_aniso_U_11
_atom_site_aniso_U_22
_atom_site_aniso_U_33
_atom_site_aniso_U_23
_atom_site_aniso_U_13
_atom_site_aniso_U_12
O1 0.103(2) 0.0543(17) 0.0672(18) 0.0017(16) 0.0589(15) -0.0057(18)
C1 0.063(2) 0.045(2) 0.046(2) 0.0043(17) 0.0276(18) -0.0010(19)
C2 0.060(2) 0.045(2) 0.046(2) 0.0015(17) 0.0245(17) -0.0020(19)
C3 0.052(2) 0.0380(19) 0.048(2) 0.0018(17) 0.0204(17) -0.0051(17)
C4 0.053(2) 0.037(2) 0.047(2) 0.0043(16) 0.0185(17) -0.0034(17)
C5 0.049(2) 0.042(2) 0.0458(19) 0.0033(16) 0.0192(16) -0.0032(17)
C6 0.054(2) 0.041(2) 0.048(2) 0.0040(18) 0.0197(18) -0.0055(18)
C7 0.053(2) 0.043(2) 0.041(2) 0.0061(16) 0.0175(17) -0.0006(17)
C8 0.048(2) 0.040(2) 0.046(2) 0.0061(16) 0.0197(17) -0.0018(17)
C9 0.056(2) 0.043(2) 0.045(2) 0.0062(18) 0.0201(18) -0.0035(18)
C10 0.050(2) 0.042(2) 0.0465(19) 0.0058(15) 0.0174(16) -0.0020(16)

loop_
_atom_type_symbol
_atom_type_description
_atom_type_scat_dispersion_real
_atom_type_scat_dispersion_imag
_atom_type_scat_source
C C 0.0181 0.0091 'International Tables Vol C Tables 4.2.6.8 and 6.1.1.4'
H H 0 0 'International Tables Vol C Tables 4.2.6.8 and 6.1.1.4'
O O 0.0492 0.0322 'International Tables Vol C Tables 4.2.6.8 and 6.1.1.4'

loop_
_geom_angle_atom_site_label_1
_geom_angle_atom_site_label_2
_geom_angle_atom_site_label_3
_geom_angle
_geom_angle_site_symmetry_1
C1 O1 H1 106(4) .
O1 C1 C2 109.5(3) .
O1 C1 H1A 109.8 .
C2 C1 H1A 109.8 .
O1 C1 H1B 109.8 .
C2 C1 H1B 109.8 .
H1A C1 H1B 108.2 .
C1 C2 C3 112.6(3) .
C1 C2 H2A 109.1 .
C3 C2 H2A 109.1 .
C1 C2 H2B 109.1 .
C3 C2 H2B 109.1 .
H2A C2 H2B 107.8 .
C4 C3 C2 113.8(3) .
C4 C3 H3A 108.8 .
C2 C3 H3A 108.8 .
C4 C3 H3B 108.8 .
C2 C3 H3B 108.8 .
H3A C3 H3B 107.7 .
C3 C4 C5 113.3(3) .
C3 C4 H4A 108.9 .
C5 C4 H4A 108.9 .
C3 C4 H4B 108.9 .
C5 C4 H4B 108.9 .
H4A C4 H4B 107.7 .
C6 C5 C4 113.5(3) .
C6 C5 H5A 108.9 .
C4 C5 H5A 108.9 .
C6 C5 H5B 108.9 .
C4 C5 H5B 108.9 .
H5A C5 H5B 107.7 .
C5 C6 C7 113.7(3) .
C5 C6 H6A 108.8 .
C7 C6 H6A 108.8 .
C5 C6 H6B 108.8 .
C7 C6 H6B 108.8 .
H6A C6 H6B 107.7 .
C8 C7 C6 114.3(3) .
C8 C7 H7A 108.7 .
C6 C7 H7A 108.7 .
C8 C7 H7B 108.7 .
C6 C7 H7B 108.7 .
H7A C7 H7B 107.6 .
C7 C8 C9 114.2(3) .
C7 C8 H8A 108.7 .
C9 C8 H8A 108.7 .
C7 C8 H8B 108.7 .
C9 C8 H8B 108.7 .
H8A C8 H8B 107.6 .
C8 C9 C10 113.9(3) .
C8 C9 H9A 108.8 .
C10 C9 H9A 108.8 .
C8 C9 H9B 108.8 .
C10 C9 H9B 108.8 .
H9A C9 H9B 107.7 .
C10 C10 C9 113.4(4) 5_675
C10 C10 H10A 108.9 5_675
C9 C10 H10A 108.9 .
C10 C10 H10B 108.9 5_675
C9 C10 H10B 108.9 .
H10A C10 H10B 107.7 .

loop_
_geom_bond_atom_site_label_1
_geom_bond_atom_site_label_2
_geom_bond_distance
_geom_bond_site_symmetry_2
O1 C1 1.420(4) .
O1 H1 0.82(2) .
C1 C2 1.497(4) .
C1 H1A 0.97 .
C1 H1B 0.97 .
C2 C3 1.519(4) .
C2 H2A 0.97 .
C2 H2B 0.97 .
C3 C4 1.519(4) .
C3 H3A 0.97 .
C3 H3B 0.97 .
C4 C5 1.525(4) .
C4 H4A 0.97 .
C4 H4B 0.97 .
C5 C6 1.516(4) .
C5 H5A 0.97 .
C5 H5B 0.97 .
C6 C7 1.517(4) .
C6 H6A 0.97 .
C6 H6B 0.97 .
C7 C8 1.516(4) .
C7 H7A 0.97 .
C7 H7B 0.97 .
C8 C9 1.517(4) .
C8 H8A 0.97 .
C8 H8B 0.97 .
C9 C10 1.524(4) .
C9 H9A 0.97 .
C9 H9B 0.97 .
C10 C10 1.518(6) 5_675
C10 H10A 0.97 .
C10 H10B 0.97 .

loop_
_geom_hbond_atom_site_label_D
_geom_hbond_atom_site_label_H
_geom_hbond_atom_site_label_A
_geom_hbond_site_symmetry_A
_geom_hbond_distance_DH
_geom_hbond_distance_HA
_geom_hbond_distance_DA
_geom_hbond_angle_DHA
O1 H1 O1 4_445 0.82(2) 2.02(2) 2.836(4) 174(5)

loop_
_geom_torsion_atom_site_label_1
_geom_torsion_atom_site_label_2
_geom_torsion_atom_site_label_3
_geom_torsion_atom_site_label_4
_geom_torsion
_geom_torsion_site_symmetry_3
_geom_torsion_site_symmetry_4
O1 C1 C2 C3 179.9(3) . .
C1 C2 C3 C4 177.0(3) . .
C2 C3 C4 C5 -179.3(3) . .
C3 C4 C5 C6 179.6(3) . .
C4 C5 C6 C7 179.6(3) . .
C5 C6 C7 C8 -179.9(3) . .
C6 C7 C8 C9 179.2(3) . .
C7 C8 C9 C10 179.1(3) . .
C8 C9 C10 C10 179.4(3) . 5_675
C9 C10 C10 C9 180.0(3) 5_675 5_675
